data_4341557
loop_
_publ_author_name
'Wu, Bing'
'Hern\'andez S\'anchez, Ra\'ul'
'Bezpalko, Mark W.'
'Foxman, Bruce M.'
'Thomas, Christine M.'

_publ_section_title
;
 Formation of Heterobimetallic Zirconium/Cobalt Diimido Complexes via a
 Four-Electron Transformation.
;
_journal_issue 19
_journal_name_full 'Inorganic chemistry'
_journal_page_first 10021
_journal_page_last 10023
_journal_paper_doi 10.1021/ic501490e
_journal_volume 53
_journal_year 2014
_chemical_formula_moiety 'C45 H85 Co1 N5 P3 Zr1'
_chemical_formula_sum 'C45 H85 Co N5 P3 Zr'
_chemical_formula_weight 939.28
_space_group_IT_number 14
_symmetry_cell_setting monoclinic
_symmetry_space_group_name_Hall '-P 2ybc'
_symmetry_space_group_name_H-M 'P 1 21/c 1'
_atom_sites_solution_hydrogens difmap
_atom_sites_solution_primary other
_audit_creation_date 2013-03-15
_audit_creation_method CRYSTALS_ver_14.52
_cell_angle_alpha 90
_cell_angle_beta 100.2280(10)
_cell_angle_gamma 90
_cell_formula_units_Z 4
_cell_length_a 18.9688(4)
_cell_length_b 14.0909(3)
_cell_length_c 20.7472(5)
_cell_measurement_reflns_used 9936
_cell_measurement_temperature 120
_cell_measurement_theta_max 27
_cell_measurement_theta_min 2
_cell_volume 5457.3(2)
_computing_cell_refinement 'Apex2 (Bruker AXS, 2006)'
_computing_data_collection 'Apex2 (Bruker AXS, 2006)'
_computing_data_reduction 'Apex2 (Bruker AXS, 2006)'
_computing_molecular_graphics 'CAMERON (Watkin et al., 1996)'
_computing_publication_material 'CRYSTALS (Betteridge et al., 2003)'
_computing_structure_refinement 'CRYSTALS (Betteridge et al., 2003)'
_computing_structure_solution 'Superflip (Palatinus & Chapuis, 2007)'
_diffrn_ambient_temperature 120
_diffrn_measured_fraction_theta_full 0.999
_diffrn_measured_fraction_theta_max 0.999
_diffrn_measurement_device Area
_diffrn_measurement_device_type 'Bruker Kappa Apex2'
_diffrn_measurement_method '\f & \w scans'
_diffrn_radiation_monochromator graphite
_diffrn_radiation_type 'Mo K\a'
_diffrn_radiation_wavelength 0.71073
_diffrn_reflns_av_R_equivalents 0.051
_diffrn_reflns_limit_h_max 23
_diffrn_reflns_limit_h_min -24
_diffrn_reflns_limit_k_max 18
_diffrn_reflns_limit_k_min 0
_diffrn_reflns_limit_l_max 26
_diffrn_reflns_limit_l_min 0
_diffrn_reflns_number 11908
_diffrn_reflns_theta_full 27.020
_diffrn_reflns_theta_max 27.020
_diffrn_reflns_theta_min 1.091
_diffrn_standards_number 0
_exptl_absorpt_coefficient_mu 0.614
_exptl_absorpt_correction_T_max 0.96
_exptl_absorpt_correction_T_min 0.92
_exptl_absorpt_correction_type numerical
_exptl_absorpt_process_details
; 
 Analytical Absorption (De Meulenaer & Tompa, 1965) 
;
_exptl_crystal_colour brown
_exptl_crystal_density_diffrn 1.143
_exptl_crystal_density_method 'not measured'
_exptl_crystal_description prism
_exptl_crystal_F_000 2008
_exptl_crystal_size_max 0.520
_exptl_crystal_size_mid 0.130
_exptl_crystal_size_min 0.060
_platon_squeeze_details
;
During the structure solution, electron density difference
maps revealed that there were considerable disordered 
solvent molecules which could not be successfully modeled.  
From history, the remaining solvate was likely pentane in 
a volume of 798.2 \%A3 per unit cell (14.6%).  It appeared 
that the cavity area contained ca. six pentane 
molecules, located near the centers of symmetry at 
(0, 0, 0) and (0, 1/2, 1/2). Modeling with or without 
restraints was unsuccessful, as was step by step acquisition 
of peaks using successive electron density difference maps.  
Thus, the structure factors were modified using the 
PLATON SQUEEZE, technique, in order to produce a 
"solvate-free" structure factor set.  PLATON reported a 
total electron density of 173 e- per unit cell, likely 
representing ca. six pentane molecules, consistent with 
our earlier observations.  Use of the SQUEEZE technique 
resulted in a decrease of ca. 2.5 % in R.   
;
_refine_diff_density_max 0.67
_refine_diff_density_min -0.54
_refine_ls_extinction_method None
_refine_ls_goodness_of_fit_ref 0.9540
_refine_ls_hydrogen_treatment constr
_refine_ls_matrix_type full
_refine_ls_number_parameters 496
_refine_ls_number_reflns 11908
_refine_ls_number_restraints 0
_refine_ls_R_factor_all 0.0456
_refine_ls_R_factor_gt 0.0291
_refine_ls_shift/su_max 0.0018681
_refine_ls_shift/su_mean 0.0000648
_refine_ls_structure_factor_coef Fsqd
_refine_ls_weighting_details
;
 Method= Modified Sheldrick 
 w=1/[\s^2^(F^2^) + ( 0.03P)^2^ + 3.73P] 
 ,where P=(max(Fo^2^,0) + 2Fc^2^)/3 
;
_refine_ls_weighting_scheme calc
_refine_ls_wR_factor_all 0.0692
_refine_ls_wR_factor_gt 0.0636
_refine_ls_wR_factor_ref 0.0692
_reflns_limit_h_max 23
_reflns_limit_h_min -24
_reflns_limit_k_max 18
_reflns_limit_k_min 0
_reflns_limit_l_max 26
_reflns_limit_l_min 0
_reflns_number_gt 9073
_reflns_number_total 11908
_reflns_threshold_expression I>2.0\s(I)
_oxford_diffrn_Wilson_B_factor 0.00
_oxford_diffrn_Wilson_scale 0.00
_oxford_refine_ls_r_factor_ref 0.0456
_oxford_refine_ls_scale 0.074034(7)
_oxford_reflns_number_all 11908
_oxford_reflns_threshold_expression_ref I>-10.0\s(I)
_oxford_structure_analysis_title 'bw_135_0m in P2(1)/c'
_cod_data_source_file ic501490e_si_002.cif
_cod_data_source_block 4
_cod_depositor_comments
;
The following automatic conversions were performed:

'_atom_sites_solution_primary' value 'Other' changed to 'other'
according to
/usr/data/users/saulius/crontab/automatic-downloads/current/ACS/lib/dictionaries/cif_core.dic
dictionary named 'cif_core.dic' version 2.4.2 from 2011-04-26.

Automatic conversion script
Id: cif_fix_values 2827 2014-09-09 07:05:25Z andrius 
;
_cod_original_sg_symbol_Hall '-P 2ybc '
_cod_original_sg_symbol_H-M 'P 1 21/c 1 '
_cod_original_formula_sum 'C45 H85 Co1 N5 P3 Zr1'
_cod_database_code 4341557

loop_
_symmetry_equiv_pos_as_xyz
x,y,z
-x,-y,-z
-x,y+1/2,-z+1/2
x,-y+1/2,z+1/2

loop_
_atom_site_label
_atom_site_type_symbol
_atom_site_fract_x
_atom_site_fract_y
_atom_site_fract_z
_atom_site_U_iso_or_equiv
_atom_site_occupancy
_atom_site_adp_type
_atom_site_refinement_flags_posn
Zr1 Zr 0.217754(9) 0.623726(12) 0.229610(9) 0.0150 1.0000 Uani .
Co1 Co 0.361253(13) 0.663195(17) 0.296009(12) 0.0137 1.0000 Uani .
P1 P 0.31509(3) 0.55467(3) 0.35384(2) 0.0154 1.0000 Uani .
P2 P 0.36296(3) 0.58407(3) 0.20052(2) 0.0156 1.0000 Uani .
P3 P 0.06958(3) 0.60680(4) 0.18906(3) 0.0262 1.0000 Uani .
N1 N 0.23592(8) 0.52254(11) 0.31122(8) 0.0178 1.0000 Uani .
N2 N 0.27905(8) 0.57198(11) 0.16073(7) 0.0187 1.0000 Uani .
N3 N 0.12530(9) 0.69138(12) 0.17326(9) 0.0251 1.0000 Uani .
N4 N 0.26968(8) 0.73596(11) 0.26786(8) 0.0176 1.0000 Uani .
N5 N 0.43482(8) 0.71662(11) 0.33762(8) 0.0193 1.0000 Uani .
C1 C 0.19070(10) 0.44851(14) 0.33467(10) 0.0230 1.0000 Uani .
C2 C 0.12881(11) 0.49187(16) 0.36243(11) 0.0320 1.0000 Uani .
C3 C 0.16284(11) 0.37910(15) 0.27968(11) 0.0301 1.0000 Uani .
C4 C 0.29964(11) 0.59574(14) 0.43615(9) 0.0228 1.0000 Uani .
C5 C 0.28656(13) 0.51833(16) 0.48478(10) 0.0313 1.0000 Uani .
C6 C 0.35510(12) 0.66629(16) 0.47064(10) 0.0312 1.0000 Uani .
C7 C 0.37946(10) 0.45383(13) 0.37008(9) 0.0186 1.0000 Uani .
C8 C 0.35182(11) 0.35508(13) 0.38345(10) 0.0251 1.0000 Uani .
C9 C 0.44459(11) 0.47995(15) 0.42215(10) 0.0269 1.0000 Uani .
C10 C 0.25856(12) 0.52047(15) 0.09790(9) 0.0266 1.0000 Uani .
C11 C 0.20012(12) 0.44876(17) 0.10273(11) 0.0375 1.0000 Uani .
C12 C 0.23338(14) 0.58894(18) 0.04132(10) 0.0419 1.0000 Uani .
C13 C 0.40519(10) 0.46568(13) 0.19477(9) 0.0192 1.0000 Uani .
C14 C 0.35945(11) 0.38243(14) 0.21155(10) 0.0233 1.0000 Uani .
C15 C 0.48258(10) 0.45983(15) 0.23070(10) 0.0241 1.0000 Uani .
C16 C 0.41224(11) 0.65998(14) 0.14890(9) 0.0238 1.0000 Uani .
C17 C 0.42750(13) 0.61383(16) 0.08581(10) 0.0341 1.0000 Uani .
C18 C 0.48131(11) 0.70644(15) 0.18471(11) 0.0297 1.0000 Uani .
C19 C 0.10549(12) 0.77125(15) 0.12768(12) 0.0325 1.0000 Uani .
C20 C 0.17209(13) 0.81675(17) 0.11091(13) 0.0404 1.0000 Uani .
C21 C 0.06275(16) 0.84809(19) 0.15550(16) 0.0603 1.0000 Uani .
C22 C -0.00403(11) 0.65467(17) 0.22850(12) 0.0370 1.0000 Uani .
C23 C -0.04831(13) 0.5729(2) 0.24912(13) 0.0469 1.0000 Uani .
C24 C 0.02541(13) 0.71764(18) 0.28629(13) 0.0456 1.0000 Uani .
C25 C 0.02044(12) 0.55892(16) 0.10942(11) 0.0349 1.0000 Uani .
C26 C -0.04811(13) 0.6119(2) 0.07863(13) 0.0492 1.0000 Uani .
C27 C 0.00514(14) 0.45258(17) 0.11330(13) 0.0463 1.0000 Uani .
C28 C 0.26564(10) 0.83316(13) 0.28173(9) 0.0196 1.0000 Uani .
C29 C 0.22624(10) 0.86614(14) 0.32898(10) 0.0229 1.0000 Uani .
C30 C 0.19410(11) 0.79932(15) 0.37196(10) 0.0294 1.0000 Uani .
C31 C 0.21918(11) 0.96359(15) 0.33822(11) 0.0293 1.0000 Uani .
C32 C 0.24883(12) 1.03054(14) 0.30278(11) 0.0322 1.0000 Uani .
C33 C 0.23728(14) 1.13578(15) 0.31111(13) 0.0473 1.0000 Uani .
C34 C 0.28909(11) 0.99754(15) 0.25797(11) 0.0312 1.0000 Uani .
C35 C 0.29832(10) 0.90139(14) 0.24672(11) 0.0247 1.0000 Uani .
C36 C 0.34324(11) 0.87114(15) 0.19825(12) 0.0318 1.0000 Uani .
C37 C 0.49156(10) 0.75232(13) 0.38128(9) 0.0175 1.0000 Uani .
C38 C 0.48205(10) 0.83743(14) 0.41561(9) 0.0184 1.0000 Uani .
C39 C 0.41321(11) 0.89248(14) 0.40139(10) 0.0250 1.0000 Uani .
C40 C 0.53847(10) 0.87105(14) 0.46151(9) 0.0196 1.0000 Uani .
C41 C 0.60483(10) 0.82667(14) 0.47476(9) 0.0200 1.0000 Uani .
C42 C 0.66399(12) 0.86547(16) 0.52631(10) 0.0309 1.0000 Uani .
C43 C 0.61423(11) 0.74593(14) 0.43941(9) 0.0218 1.0000 Uani .
C44 C 0.55976(10) 0.70787(14) 0.39273(9) 0.0204 1.0000 Uani .
C45 C 0.57448(12) 0.62323(15) 0.35363(10) 0.0299 1.0000 Uani .
H11 H 0.2195 0.4132 0.3697 0.0264 1.0000 Uiso R
H21 H 0.1454 0.5366 0.3976 0.0471 1.0000 Uiso R
H22 H 0.0981 0.5247 0.3289 0.0469 1.0000 Uiso R
H23 H 0.1019 0.4426 0.3790 0.0474 1.0000 Uiso R
H31 H 0.1329 0.4115 0.2446 0.0443 1.0000 Uiso R
H32 H 0.1353 0.3295 0.2954 0.0449 1.0000 Uiso R
H33 H 0.2030 0.3506 0.2632 0.0443 1.0000 Uiso R
H41 H 0.2551 0.6294 0.4254 0.0264 1.0000 Uiso R
H51 H 0.3297 0.4824 0.4998 0.0463 1.0000 Uiso R
H52 H 0.2717 0.5474 0.5218 0.0469 1.0000 Uiso R
H53 H 0.2493 0.4735 0.4666 0.0474 1.0000 Uiso R
H61 H 0.3658 0.7159 0.4422 0.0468 1.0000 Uiso R
H62 H 0.3995 0.6356 0.4886 0.0466 1.0000 Uiso R
H63 H 0.3367 0.6960 0.5058 0.0463 1.0000 Uiso R
H71 H 0.3968 0.4490 0.3287 0.0217 1.0000 Uiso R
H81 H 0.3918 0.3104 0.3866 0.0376 1.0000 Uiso R
H82 H 0.3316 0.3535 0.4236 0.0364 1.0000 Uiso R
H83 H 0.3155 0.3338 0.3472 0.0375 1.0000 Uiso R
H91 H 0.4337 0.4717 0.4665 0.0393 1.0000 Uiso R
H92 H 0.4837 0.4373 0.4180 0.0393 1.0000 Uiso R
H93 H 0.4603 0.5448 0.4173 0.0385 1.0000 Uiso R
H101 H 0.3006 0.4863 0.0880 0.0312 1.0000 Uiso R
H111 H 0.1863 0.4177 0.0614 0.0563 1.0000 Uiso R
H112 H 0.2150 0.4009 0.1358 0.0544 1.0000 Uiso R
H113 H 0.1584 0.4808 0.1127 0.0555 1.0000 Uiso R
H121 H 0.1892 0.6191 0.0467 0.0623 1.0000 Uiso R
H122 H 0.2264 0.5551 0.0001 0.0624 1.0000 Uiso R
H123 H 0.2696 0.6358 0.0397 0.0618 1.0000 Uiso R
H131 H 0.4074 0.4588 0.1486 0.0214 1.0000 Uiso R
H141 H 0.3389 0.3476 0.1742 0.0360 1.0000 Uiso R
H142 H 0.3874 0.3389 0.2415 0.0351 1.0000 Uiso R
H143 H 0.3214 0.4030 0.2324 0.0345 1.0000 Uiso R
H151 H 0.5116 0.5099 0.2164 0.0356 1.0000 Uiso R
H152 H 0.5043 0.4005 0.2196 0.0354 1.0000 Uiso R
H153 H 0.4857 0.4629 0.2779 0.0353 1.0000 Uiso R
H161 H 0.3780 0.7095 0.1355 0.0277 1.0000 Uiso R
H171 H 0.3861 0.5837 0.0611 0.0498 1.0000 Uiso R
H172 H 0.4425 0.6625 0.0586 0.0497 1.0000 Uiso R
H173 H 0.4652 0.5680 0.0955 0.0494 1.0000 Uiso R
H181 H 0.5209 0.6619 0.1880 0.0448 1.0000 Uiso R
H182 H 0.4931 0.7599 0.1592 0.0448 1.0000 Uiso R
H183 H 0.4782 0.7280 0.2285 0.0438 1.0000 Uiso R
H191 H 0.0767 0.7463 0.0852 0.0391 1.0000 Uiso R
H201 H 0.1958 0.8536 0.1506 0.0607 1.0000 Uiso R
H202 H 0.2045 0.7675 0.0979 0.0611 1.0000 Uiso R
H203 H 0.1563 0.8616 0.0735 0.0614 1.0000 Uiso R
H211 H 0.0151 0.8247 0.1640 0.0907 1.0000 Uiso R
H212 H 0.0547 0.9021 0.1246 0.0907 1.0000 Uiso R
H213 H 0.0918 0.8724 0.1966 0.0915 1.0000 Uiso R
H221 H -0.0341 0.6925 0.1962 0.0432 1.0000 Uiso R
H231 H -0.0720 0.5396 0.2110 0.0684 1.0000 Uiso R
H232 H -0.0845 0.5975 0.2716 0.0703 1.0000 Uiso R
H233 H -0.0178 0.5278 0.2771 0.0691 1.0000 Uiso R
H241 H 0.0532 0.6793 0.3208 0.0670 1.0000 Uiso R
H242 H -0.0137 0.7457 0.3031 0.0678 1.0000 Uiso R
H243 H 0.0556 0.7665 0.2720 0.0662 1.0000 Uiso R
H251 H 0.0542 0.5661 0.0787 0.0413 1.0000 Uiso R
H261 H -0.0870 0.6021 0.1036 0.0727 1.0000 Uiso R
H262 H -0.0646 0.5872 0.0348 0.0733 1.0000 Uiso R
H263 H -0.0388 0.6797 0.0750 0.0732 1.0000 Uiso R
H271 H -0.0134 0.4288 0.0715 0.0689 1.0000 Uiso R
H272 H 0.0486 0.4170 0.1289 0.0674 1.0000 Uiso R
H273 H -0.0288 0.4389 0.1411 0.0686 1.0000 Uiso R
H301 H 0.1827 0.7398 0.3500 0.0428 1.0000 Uiso R
H302 H 0.2273 0.7866 0.4119 0.0440 1.0000 Uiso R
H303 H 0.1511 0.8246 0.3831 0.0437 1.0000 Uiso R
H311 H 0.1916 0.9840 0.3689 0.0345 1.0000 Uiso R
H331 H 0.2049 1.1591 0.2750 0.0707 1.0000 Uiso R
H332 H 0.2808 1.1694 0.3115 0.0696 1.0000 Uiso R
H333 H 0.2192 1.1498 0.3495 0.0707 1.0000 Uiso R
H341 H 0.3104 1.0386 0.2329 0.0364 1.0000 Uiso R
H361 H 0.3607 0.9238 0.1773 0.0489 1.0000 Uiso R
H362 H 0.3172 0.8307 0.1648 0.0465 1.0000 Uiso R
H363 H 0.3834 0.8370 0.2213 0.0480 1.0000 Uiso R
H391 H 0.3752 0.8535 0.4062 0.0397 1.0000 Uiso R
H392 H 0.4029 0.9130 0.3584 0.0401 1.0000 Uiso R
H393 H 0.4137 0.9456 0.4300 0.0401 1.0000 Uiso R
H401 H 0.5318 0.9266 0.4852 0.0243 1.0000 Uiso R
H421 H 0.6711 0.9312 0.5206 0.0464 1.0000 Uiso R
H422 H 0.7073 0.8338 0.5263 0.0473 1.0000 Uiso R
H423 H 0.6519 0.8580 0.5692 0.0468 1.0000 Uiso R
H431 H 0.6582 0.7155 0.4467 0.0251 1.0000 Uiso R
H451 H 0.6101 0.5843 0.3774 0.0464 1.0000 Uiso R
H452 H 0.5911 0.6422 0.3153 0.0465 1.0000 Uiso R
H453 H 0.5323 0.5869 0.3400 0.0467 1.0000 Uiso R

loop_
_atom_site_aniso_label
_atom_site_aniso_U_11
_atom_site_aniso_U_22
_atom_site_aniso_U_33
_atom_site_aniso_U_23
_atom_site_aniso_U_13
_atom_site_aniso_U_12
Zr1 0.01433(9) 0.00949(9) 0.01992(9) 0.00061(7) -0.00014(7) -0.00032(7)
Co1 0.01417(12) 0.01155(12) 0.01518(12) -0.00045(10) 0.00193(9) -0.00086(10)
P1 0.0175(2) 0.0116(2) 0.0165(2) 0.00049(18) 0.00145(18) -0.00089(18)
P2 0.0194(2) 0.0134(2) 0.0143(2) -0.00069(19) 0.00352(18) 0.00168(19)
P3 0.0179(3) 0.0210(3) 0.0367(3) 0.0049(2) -0.0033(2) -0.0018(2)
N1 0.0171(8) 0.0132(8) 0.0221(8) 0.0022(6) 0.0013(6) -0.0036(6)
N2 0.0234(9) 0.0164(8) 0.0148(8) -0.0012(6) -0.0012(6) 0.0004(7)
N3 0.0173(8) 0.0175(9) 0.0373(10) 0.0066(8) -0.0040(7) 0.0007(7)
N4 0.0156(8) 0.0112(8) 0.0249(8) -0.0004(7) 0.0009(7) 0.0017(6)
N5 0.0226(9) 0.0163(8) 0.0193(8) 0.0006(7) 0.0045(7) -0.0029(7)
C1 0.0196(10) 0.0173(10) 0.0318(11) 0.0065(8) 0.0038(8) -0.0043(8)
C2 0.0239(11) 0.0332(13) 0.0406(13) 0.0086(10) 0.0101(10) -0.0050(9)
C3 0.0281(11) 0.0167(10) 0.0422(13) 0.0050(10) -0.0027(9) -0.0063(9)
C4 0.0258(11) 0.0220(10) 0.0210(10) -0.0026(8) 0.0053(8) -0.0006(8)
C5 0.0444(14) 0.0295(12) 0.0225(11) -0.0008(9) 0.0125(10) -0.0050(10)
C6 0.0434(13) 0.0278(12) 0.0239(11) -0.0104(9) 0.0097(10) -0.0085(10)
C7 0.0212(10) 0.0159(10) 0.0174(9) 0.0026(8) 0.0005(7) 0.0019(8)
C8 0.0306(11) 0.0156(10) 0.0287(11) 0.0042(8) 0.0041(9) 0.0013(8)
C9 0.0257(11) 0.0263(11) 0.0261(11) 0.0020(9) -0.0027(9) 0.0018(9)
C10 0.0357(12) 0.0251(11) 0.0159(9) -0.0056(8) -0.0040(8) 0.0053(9)
C11 0.0375(13) 0.0337(13) 0.0356(13) -0.0130(11) -0.0091(10) -0.0023(10)
C12 0.0595(17) 0.0414(14) 0.0194(11) -0.0015(10) -0.0074(11) 0.0134(12)
C13 0.0267(10) 0.0154(9) 0.0163(9) -0.0034(8) 0.0057(8) 0.0046(8)
C14 0.0291(11) 0.0170(10) 0.0226(10) -0.0039(8) 0.0010(8) 0.0009(8)
C15 0.0248(11) 0.0226(11) 0.0258(11) -0.0029(9) 0.0069(8) 0.0059(8)
C16 0.0317(11) 0.0200(10) 0.0219(10) 0.0014(8) 0.0106(9) 0.0017(9)
C17 0.0526(15) 0.0296(12) 0.0254(11) 0.0010(10) 0.0209(10) -0.0012(11)
C18 0.0310(12) 0.0244(11) 0.0378(12) 0.0001(10) 0.0177(10) -0.0027(9)
C19 0.0259(11) 0.0251(12) 0.0432(13) 0.0112(10) -0.0030(10) 0.0007(9)
C20 0.0380(14) 0.0296(13) 0.0508(15) 0.0128(11) 0.0003(11) -0.0015(11)
C21 0.0517(17) 0.0381(16) 0.094(2) 0.0293(16) 0.0212(16) 0.0201(13)
C22 0.0197(11) 0.0381(14) 0.0509(15) 0.0059(12) 0.0000(10) 0.0033(10)
C23 0.0244(12) 0.0606(18) 0.0554(16) 0.0054(14) 0.0066(11) -0.0053(12)
C24 0.0355(14) 0.0409(15) 0.0606(17) -0.0032(13) 0.0094(12) 0.0093(11)
C25 0.0279(12) 0.0353(13) 0.0369(13) 0.0049(11) -0.0068(10) -0.0074(10)
C26 0.0289(13) 0.0590(18) 0.0519(16) 0.0143(14) -0.0140(11) -0.0097(12)
C27 0.0411(15) 0.0376(15) 0.0547(16) -0.0051(12) -0.0066(12) -0.0176(12)
C28 0.0147(9) 0.0129(9) 0.0280(10) -0.0040(8) -0.0054(8) 0.0010(7)
C29 0.0184(10) 0.0178(10) 0.0286(10) -0.0060(8) -0.0068(8) 0.0048(8)
C30 0.0299(12) 0.0266(12) 0.0316(12) -0.0073(9) 0.0057(9) 0.0079(9)
C31 0.0277(11) 0.0216(11) 0.0323(12) -0.0120(9) -0.0115(9) 0.0097(9)
C32 0.0306(12) 0.0129(10) 0.0438(13) -0.0083(9) -0.0188(10) 0.0044(9)
C33 0.0538(16) 0.0156(12) 0.0606(17) -0.0107(11) -0.0228(13) 0.0089(11)
C34 0.0243(11) 0.0144(10) 0.0488(14) 0.0042(9) -0.0098(10) -0.0029(8)
C35 0.0167(10) 0.0134(10) 0.0403(12) 0.0012(9) -0.0050(9) 0.0001(8)
C36 0.0259(11) 0.0195(11) 0.0505(14) 0.0112(10) 0.0086(10) -0.0005(9)
C37 0.0198(10) 0.0178(10) 0.0148(9) 0.0018(7) 0.0028(7) -0.0069(8)
C38 0.0224(10) 0.0193(10) 0.0144(9) 0.0030(8) 0.0054(7) -0.0037(8)
C39 0.0246(11) 0.0259(11) 0.0249(10) -0.0018(9) 0.0052(8) -0.0012(8)
C40 0.0291(11) 0.0153(9) 0.0150(9) -0.0004(8) 0.0057(8) -0.0054(8)
C41 0.0245(10) 0.0210(10) 0.0135(9) 0.0029(8) 0.0007(7) -0.0078(8)
C42 0.0335(12) 0.0305(12) 0.0246(11) 0.0014(9) -0.0066(9) -0.0082(10)
C43 0.0219(10) 0.0222(10) 0.0206(10) 0.0044(8) 0.0016(8) 0.0004(8)
C44 0.0256(10) 0.0181(10) 0.0176(9) -0.0007(8) 0.0048(8) -0.0020(8)
C45 0.0305(12) 0.0271(11) 0.0317(11) -0.0069(10) 0.0041(9) 0.0033(10)

loop_
_atom_type_symbol
_atom_type_scat_dispersion_real
_atom_type_scat_dispersion_imag
_atom_type_scat_Cromer_Mann_a1
_atom_type_scat_Cromer_Mann_b1
_atom_type_scat_Cromer_Mann_a2
_atom_type_scat_Cromer_Mann_b2
_atom_type_scat_Cromer_Mann_a3
_atom_type_scat_Cromer_Mann_b3
_atom_type_scat_Cromer_Mann_a4
_atom_type_scat_Cromer_Mann_b4
_atom_type_scat_Cromer_Mann_c
_atom_type_scat_source
C 0.0033 0.0016 2.3100 20.8439 1.0200 10.2075 1.5886 0.5687 0.8650 51.6512 0.2156 'International Tables Vol C 4.2.6.8 and 6.1.1.4'
H 0.0000 0.0000 0.4930 10.5109 0.3229 26.1257 0.1402 3.1424 0.0408 57.7998 0.0030 'International Tables Vol C 4.2.6.8 and 6.1.1.4'
N 0.0061 0.0033 12.2126 0.0057 3.1322 9.8933 2.0125 28.9975 1.1663 0.5826 -11.5290 'International Tables Vol C 4.2.6.8 and 6.1.1.4'
P 0.1023 0.0942 6.4345 1.9067 4.1791 27.1570 1.7800 0.5260 1.4908 68.1645 1.1149 'International Tables Vol C 4.2.6.8 and 6.1.1.4'
Co 0.3494 0.9721 12.2841 4.2791 7.3409 0.2784 4.0034 13.5359 2.3488 71.1692 1.0118 'International Tables Vol C 4.2.6.8 and 6.1.1.4'
Zr -2.9673 0.5597 17.8765 1.2762 10.9480 11.9160 5.4173 0.1176 3.6572 87.6627 2.0693 'International Tables Vol C 4.2.6.8 and 6.1.1.4'

loop_
_geom_angle_atom_site_label_1
_geom_angle_atom_site_label_2
_geom_angle_atom_site_label_3
_geom_angle
_geom_angle_publ_flag
Co1 Zr1 P1 43.806(10) yes
Co1 Zr1 P2 45.779(10) yes
P1 Zr1 P2 70.632(13) yes
Co1 Zr1 P3 167.096(15) yes
P1 Zr1 P3 130.684(16) yes
P2 Zr1 P3 147.123(16) yes
Co1 Zr1 N1 75.56(4) yes
P1 Zr1 N1 32.01(4) yes
P2 Zr1 N1 90.59(4) yes
P3 Zr1 N1 100.86(4) yes
Co1 Zr1 N2 78.72(4) yes
P1 Zr1 N2 97.90(4) yes
P2 Zr1 N2 33.12(4) yes
P3 Zr1 N2 114.14(4) yes
N1 Zr1 N2 105.45(6) yes
Co1 Zr1 N3 141.75(4) yes
P1 Zr1 N3 156.00(5) yes
P2 Zr1 N3 131.91(5) yes
P3 Zr1 N3 36.42(4) yes
N1 Zr1 N3 135.16(6) yes
Co1 Zr1 N4 44.28(4) yes
P1 Zr1 N4 74.30(5) yes
P2 Zr1 N4 79.43(5) yes
P3 Zr1 N4 126.72(5) yes
N1 Zr1 N4 102.34(6) yes
N2 Zr1 N3 106.10(6) yes
N2 Zr1 N4 104.72(6) yes
N3 Zr1 N4 99.53(6) yes
Zr1 Co1 P1 72.242(14) yes
Zr1 Co1 P2 69.363(14) yes
P1 Co1 P2 101.59(2) yes
Zr1 Co1 N4 42.72(4) yes
P1 Co1 N4 96.02(5) yes
P2 Co1 N4 98.15(5) yes
Zr1 Co1 N5 163.66(6) yes
P1 Co1 N5 113.71(5) yes
P2 Co1 N5 121.77(6) yes
N4 Co1 N5 121.02(7) yes
Zr1 P1 Co1 63.952(13) yes
Co1 P1 N1 107.81(6) yes
Zr1 P1 C4 120.13(7) yes
Co1 P1 C4 114.87(6) yes
N1 P1 C4 107.20(9) yes
Zr1 P1 C7 132.39(6) yes
Co1 P1 C7 108.32(6) yes
N1 P1 C7 112.87(8) yes
C4 P1 C7 105.90(9) yes
Zr1 P2 Co1 64.858(13) yes
Co1 P2 N2 108.72(6) yes
Zr1 P2 C13 127.23(6) yes
Co1 P2 C13 124.49(6) yes
N2 P2 C13 105.09(8) yes
Zr1 P2 C16 125.57(7) yes
Co1 P2 C16 107.62(6) yes
N2 P2 C16 107.72(9) yes
C13 P2 C16 102.15(9) yes
Zr1 P3 N3 50.11(6) yes
Zr1 P3 C22 128.87(8) yes
N3 P3 C22 112.24(10) yes
Zr1 P3 C25 127.75(8) yes
N3 P3 C25 108.56(10) yes
C22 P3 C25 102.90(11) yes
Zr1 N1 P1 103.68(7) yes
Zr1 N1 C1 133.49(12) yes
P1 N1 C1 122.39(13) yes
P2 N2 Zr1 102.73(7) yes
P2 N2 C10 124.33(13) yes
Zr1 N2 C10 132.07(13) yes
P3 N3 Zr1 93.48(7) yes
P3 N3 C19 125.06(13) yes
Zr1 N3 C19 141.01(13) yes
Co1 N4 Zr1 93.00(6) yes
Co1 N4 C28 120.88(12) yes
Zr1 N4 C28 146.10(12) yes
Co1 N5 C37 169.66(14) yes
N1 C1 C2 111.74(16) yes
N1 C1 C3 110.42(16) yes
C2 C1 C3 110.62(17) yes
N1 C1 H11 109.0 no
C2 C1 H11 107.0 no
C3 C1 H11 107.9 no
C1 C2 H21 111.9 no
C1 C2 H22 109.6 no
H21 C2 H22 108.1 no
C1 C2 H23 109.9 no
H21 C2 H23 108.8 no
H22 C2 H23 108.6 no
C1 C3 H31 110.1 no
C1 C3 H32 110.4 no
H31 C3 H32 108.6 no
C1 C3 H33 109.7 no
H31 C3 H33 109.0 no
H32 C3 H33 108.9 no
P1 C4 C5 116.66(14) yes
P1 C4 C6 114.90(14) yes
C5 C4 C6 109.40(17) yes
P1 C4 H41 102.3 no
C5 C4 H41 105.4 no
C6 C4 H41 106.9 no
C4 C5 H51 111.0 no
C4 C5 H52 109.1 no
H51 C5 H52 108.7 no
C4 C5 H53 113.4 no
H51 C5 H53 107.4 no
H52 C5 H53 107.1 no
C4 C6 H61 112.9 no
C4 C6 H62 111.8 no
H61 C6 H62 107.5 no
C4 C6 H63 109.1 no
H61 C6 H63 107.1 no
H62 C6 H63 108.3 no
P1 C7 C8 119.43(14) yes
P1 C7 C9 111.34(13) yes
C8 C7 C9 110.46(16) yes
P1 C7 H71 101.9 no
C8 C7 H71 106.1 no
C9 C7 H71 106.4 no
C7 C8 H81 108.1 no
C7 C8 H82 112.0 no
H81 C8 H82 110.2 no
C7 C8 H83 111.0 no
H81 C8 H83 106.7 no
H82 C8 H83 108.8 no
C7 C9 H91 110.7 no
C7 C9 H92 108.7 no
H91 C9 H92 107.5 no
C7 C9 H93 112.1 no
H91 C9 H93 109.0 no
H92 C9 H93 108.7 no
N2 C10 C11 110.42(17) yes
N2 C10 C12 111.33(17) yes
C11 C10 C12 109.81(19) yes
N2 C10 H101 109.2 no
C11 C10 H101 108.5 no
C12 C10 H101 107.6 no
C10 C11 H111 109.4 no
C10 C11 H112 112.7 no
H111 C11 H112 108.4 no
C10 C11 H113 109.9 no
H111 C11 H113 107.5 no
H112 C11 H113 108.8 no
C10 C12 H121 110.4 no
C10 C12 H122 110.0 no
H121 C12 H122 109.6 no
C10 C12 H123 109.5 no
H121 C12 H123 110.1 no
H122 C12 H123 107.2 no
P2 C13 C14 113.75(13) yes
P2 C13 C15 113.84(13) yes
C14 C13 C15 112.41(16) yes
P2 C13 H131 104.3 no
C14 C13 H131 105.8 no
C15 C13 H131 105.7 no
C13 C14 H141 112.3 no
C13 C14 H142 111.4 no
H141 C14 H142 107.4 no
C13 C14 H143 112.1 no
H141 C14 H143 107.3 no
H142 C14 H143 106.0 no
C13 C15 H151 111.0 no
C13 C15 H152 109.9 no
H151 C15 H152 105.2 no
C13 C15 H153 111.8 no
H151 C15 H153 109.8 no
H152 C15 H153 108.9 no
P2 C16 C17 115.71(15) yes
P2 C16 C18 115.87(14) yes
C17 C16 C18 108.65(17) yes
P2 C16 H161 101.5 no
C17 C16 H161 106.3 no
C18 C16 H161 107.8 no
C16 C17 H171 112.5 no
C16 C17 H172 108.6 no
H171 C17 H172 107.5 no
C16 C17 H173 110.7 no
H171 C17 H173 108.9 no
H172 C17 H173 108.4 no
C16 C18 H181 110.0 no
C16 C18 H182 109.1 no
H181 C18 H182 106.9 no
C16 C18 H183 113.5 no
H181 C18 H183 108.1 no
H182 C18 H183 109.0 no
N3 C19 C20 110.06(17) yes
N3 C19 C21 113.0(2) yes
C20 C19 C21 107.9(2) yes
N3 C19 H191 109.3 no
C20 C19 H191 106.9 no
C21 C19 H191 109.5 no
C19 C20 H201 107.5 no
C19 C20 H202 110.4 no
H201 C20 H202 111.9 no
C19 C20 H203 107.3 no
H201 C20 H203 109.6 no
H202 C20 H203 110.1 no
C19 C21 H211 112.8 no
C19 C21 H212 109.3 no
H211 C21 H212 109.1 no
C19 C21 H213 108.6 no
H211 C21 H213 109.9 no
H212 C21 H213 106.8 no
P3 C22 C23 109.94(17) yes
P3 C22 C24 111.05(16) yes
C23 C22 C24 111.3(2) yes
P3 C22 H221 107.1 no
C23 C22 H221 108.9 no
C24 C22 H221 108.4 no
C22 C23 H231 109.8 no
C22 C23 H232 109.9 no
H231 C23 H232 107.8 no
C22 C23 H233 111.0 no
H231 C23 H233 108.2 no
H232 C23 H233 110.1 no
C22 C24 H241 109.4 no
C22 C24 H242 109.1 no
H241 C24 H242 108.3 no
C22 C24 H243 109.1 no
H241 C24 H243 110.1 no
H242 C24 H243 110.7 no
P3 C25 C26 116.34(18) yes
P3 C25 C27 112.06(16) yes
C26 C25 C27 110.05(19) yes
P3 C25 H251 104.8 no
C26 C25 H251 106.3 no
C27 C25 H251 106.6 no
C25 C26 H261 111.8 no
C25 C26 H262 108.8 no
H261 C26 H262 107.2 no
C25 C26 H263 110.8 no
H261 C26 H263 109.9 no
H262 C26 H263 108.1 no
C25 C27 H271 110.1 no
C25 C27 H272 111.4 no
H271 C27 H272 106.3 no
C25 C27 H273 112.5 no
H271 C27 H273 107.8 no
H272 C27 H273 108.5 no
N4 C28 C29 121.18(18) yes
N4 C28 C35 120.89(18) yes
C29 C28 C35 117.87(17) yes
C28 C29 C30 121.83(17) yes
C28 C29 C31 119.6(2) yes
C30 C29 C31 118.49(19) yes
C29 C30 H301 110.3 no
C29 C30 H302 110.8 no
H301 C30 H302 107.6 no
C29 C30 H303 111.4 no
H301 C30 H303 108.1 no
H302 C30 H303 108.5 no
C29 C31 C32 122.9(2) yes
C29 C31 H311 118.3 no
C32 C31 H311 118.8 no
C31 C32 C33 122.0(2) yes
C31 C32 C34 117.07(19) yes
C33 C32 C34 121.0(2) yes
C32 C33 H331 109.9 no
C32 C33 H332 110.3 no
H331 C33 H332 106.0 no
C32 C33 H333 112.6 no
H331 C33 H333 108.3 no
H332 C33 H333 109.5 no
C32 C34 C35 122.7(2) yes
C32 C34 H341 121.4 no
C35 C34 H341 115.9 no
C28 C35 C34 119.8(2) yes
C28 C35 C36 120.51(18) yes
C34 C35 C36 119.7(2) yes
C35 C36 H361 111.9 no
C35 C36 H362 112.0 no
H361 C36 H362 108.0 no
C35 C36 H363 107.9 no
H361 C36 H363 108.2 no
H362 C36 H363 108.9 no
N5 C37 C38 119.01(17) yes
N5 C37 C44 122.22(17) yes
C38 C37 C44 118.76(16) yes
C37 C38 C39 121.33(17) yes
C37 C38 C40 118.81(17) yes
C39 C38 C40 119.83(17) yes
C38 C39 H391 109.8 no
C38 C39 H392 112.2 no
H391 C39 H392 104.8 no
C38 C39 H393 111.8 no
H391 C39 H393 108.6 no
H392 C39 H393 109.4 no
C38 C40 C41 123.03(18) yes
C38 C40 H401 118.9 no
C41 C40 H401 118.1 no
C40 C41 C42 120.75(18) yes
C40 C41 C43 117.61(17) yes
C42 C41 C43 121.64(18) yes
C41 C42 H421 111.7 no
C41 C42 H422 111.7 no
H421 C42 H422 108.8 no
C41 C42 H423 110.3 no
H421 C42 H423 106.5 no
H422 C42 H423 107.5 no
C41 C43 C44 122.45(19) yes
C41 C43 H431 119.4 no
C44 C43 H431 118.1 no
C37 C44 C43 119.23(18) yes
C37 C44 C45 120.89(17) yes
C43 C44 C45 119.83(18) yes
C44 C45 H451 111.5 no
C44 C45 H452 110.6 no
H451 C45 H452 107.0 no
C44 C45 H453 111.2 no
H451 C45 H453 109.4 no
H452 C45 H453 107.0 no

loop_
_geom_bond_atom_site_label_1
_geom_bond_atom_site_label_2
_geom_bond_distance
_geom_bond_publ_flag
Zr1 Co1 2.8783(3) yes
Zr1 P1 3.0511(5) yes
Zr1 P2 2.9755(5) yes
Zr1 P3 2.7974(5) yes
Zr1 N1 2.1935(15) yes
Zr1 N2 2.1251(16) yes
Zr1 N3 2.1502(16) yes
Zr1 N4 1.9554(15) yes
Co1 P1 2.2177(5) yes
Co1 P2 2.2787(5) yes
Co1 N4 2.0123(15) yes
Co1 N5 1.6827(16) yes
P1 N1 1.6646(16) yes
P1 C4 1.8747(19) yes
P1 C7 1.8649(19) yes
P2 N2 1.6666(16) yes
P2 C13 1.8635(19) yes
P2 C16 1.876(2) yes
P3 N3 1.6638(17) yes
P3 C22 1.865(2) yes
P3 C25 1.873(2) yes
N1 C1 1.486(2) yes
N2 C10 1.482(2) yes
N3 C19 1.475(3) yes
N4 C28 1.404(2) yes
N5 C37 1.373(2) yes
C1 C2 1.524(3) yes
C1 C3 1.524(3) yes
C1 H11 0.967 no
C2 H21 0.973 no
C2 H22 0.945 no
C2 H23 0.961 no
C3 H31 0.956 no
C3 H32 0.964 no
C3 H33 0.975 no
C4 C5 1.536(3) yes
C4 C6 1.530(3) yes
C4 H41 0.960 no
C5 H51 0.965 no
C5 H52 0.955 no
C5 H53 0.972 no
C6 H61 0.959 no
C6 H62 0.960 no
C6 H63 0.958 no
C7 C8 1.530(3) yes
C7 C9 1.535(3) yes
C7 H71 0.975 no
C8 H81 0.979 no
C8 H82 0.977 no
C8 H83 0.972 no
C9 H91 0.985 no
C9 H92 0.971 no
C9 H93 0.971 no
C10 C11 1.516(3) yes
C10 C12 1.529(3) yes
C10 H101 0.984 no
C11 H111 0.957 no
C11 H112 0.968 no
C11 H113 0.964 no
C12 H121 0.964 no
C12 H122 0.967 no
C12 H123 0.957 no
C13 C14 1.535(3) yes
C13 C15 1.526(3) yes
C13 H131 0.972 no
C14 H141 0.942 no
C14 H142 0.962 no
C14 H143 0.951 no
C15 H151 0.974 no
C15 H152 0.977 no
C15 H153 0.972 no
C16 C17 1.534(3) yes
C16 C18 1.533(3) yes
C16 H161 0.960 no
C17 H171 0.958 no
C17 H172 0.963 no
C17 H173 0.958 no
C18 H181 0.972 no
C18 H182 0.969 no
C18 H183 0.969 no
C19 C20 1.511(3) yes
C19 C21 1.526(3) yes
C19 H191 1.014 no
C20 H201 1.010 no
C20 H202 0.996 no
C20 H203 1.005 no
C21 H211 1.007 no
C21 H212 0.989 no
C21 H213 0.991 no
C22 C23 1.531(3) yes
C22 C24 1.516(3) yes
C22 H221 0.961 no
C23 H231 0.959 no
C23 H232 0.961 no
C23 H233 0.977 no
C24 H241 0.974 no
C24 H242 0.959 no
C24 H243 0.974 no
C25 C26 1.536(3) yes
C25 C27 1.531(3) yes
C25 H251 0.985 no
C26 H261 0.982 no
C26 H262 0.972 no
C26 H263 0.977 no
C27 H271 0.938 no
C27 H272 0.971 no
C27 H273 0.956 no
C28 C29 1.413(3) yes
C28 C35 1.413(3) yes
C29 C30 1.499(3) yes
C29 C31 1.396(3) yes
C30 H301 0.961 no
C30 H302 0.965 no
C30 H303 0.956 no
C31 C32 1.376(3) yes
C31 H311 0.938 no
C32 C33 1.513(3) yes
C32 C34 1.384(3) yes
C33 H331 0.940 no
C33 H332 0.950 no
C33 H333 0.942 no
C34 C35 1.391(3) yes
C34 H341 0.919 no
C35 C36 1.491(3) yes
C36 H361 0.948 no
C36 H362 0.963 no
C36 H363 0.955 no
C37 C38 1.422(3) yes
C37 C44 1.419(3) yes
C38 C39 1.502(3) yes
C38 C40 1.384(3) yes
C39 H391 0.926 no
C39 H392 0.925 no
C39 H393 0.954 no
C40 C41 1.389(3) yes
C40 H401 0.944 no
C41 C42 1.509(3) yes
C41 C43 1.382(3) yes
C42 H421 0.946 no
C42 H422 0.935 no
C42 H423 0.963 no
C43 C44 1.392(3) yes
C43 H431 0.926 no
C44 C45 1.496(3) yes
C45 H451 0.939 no
C45 H452 0.944 no
C45 H453 0.950 no

loop_
_platon_squeeze_void_nr
_platon_squeeze_void_average_x
_platon_squeeze_void_average_y
_platon_squeeze_void_average_z
_platon_squeeze_void_volume
_platon_squeeze_void_count_electrons
_platon_squeeze_void_content
1 0.000 0.000 0.000 393 87 ' '
2 0.000 0.500 0.500 394 87 ' '
